data_4312972
loop_
_publ_author_name
'Enrique Colacio'
'Francesc Lloret'
'Raikko Kivek\"as'
'Jos\'e Su\'arez-Varela'
'Markku R. Sundberg'
'Rolf Uggla'

_publ_contact_author
;
     Prof. Enrique Colacio
     Departamento de Qu\'imica Inorg\'anica
     Facultad de Ciencias
     Universidad de Granada
     E-18071 Granada
     Spain
;
_publ_contact_author_email ecolacio@ugr.es
_publ_contact_author_fax '+34 958 248526'
_publ_contact_author_phone '+34 958 243236'
_publ_section_title
;
 Aurophilicity-Coordination Interplay in the Design of Cyano-Bridged
 Nickel(II)-Gold(I) Bimetallic Assemblies: Structural and Computational
 Studies of the Gold(I)-Gold(I) Interactions
;
_journal_name_full 'Inorganic Chemistry'
_journal_page_first 560
_journal_page_last 565
_journal_paper_doi 10.1021/ic025949w
_journal_volume 42
_journal_year 2003
_chemical_formula_moiety 'C6 H16 Au1 N6 Ni1, C2 N2 Au1'
_chemical_formula_sum 'C8 H16 Au2 N8 Ni'
_chemical_formula_weight 676.93
_chemical_name_systematic
; 
 ? 
;
_space_group_IT_number 12
_symmetry_cell_setting monoclinic
_symmetry_space_group_name_Hall '-C 2y'
_symmetry_space_group_name_H-M 'C 1 2/m 1'
_atom_sites_solution_hydrogens geom
_atom_sites_solution_primary direct
_atom_sites_solution_secondary difmap
_audit_creation_method SHELXL-97
_cell_angle_alpha 90.00
_cell_angle_beta 119.21(2)
_cell_angle_gamma 90.00
_cell_formula_units_Z 2
_cell_length_a 10.265(2)
_cell_length_b 13.075(3)
_cell_length_c 6.524(2)
_cell_measurement_reflns_used 25
_cell_measurement_temperature 193(2)
_cell_measurement_theta_max 17.08
_cell_measurement_theta_min 6.27
_cell_volume 764.3(4)
_computing_cell_refinement
;
MSC/AFC Diffractometer Control Software (Molecular Structure Corporation, 
1993a)
;
_computing_data_collection
;
MSC/AFC Diffractometer Control Software (Molecular Structure Corporation, 
1993a)
;
_computing_data_reduction
;
Texsan Process (Molecular Structure Corporation, 1993b)
;
_computing_molecular_graphics 'SHELXTL/PC (Sheldrick, 1990)'
_computing_publication_material 'SHELXL-97 (Sheldrick, 1997)'
_computing_structure_refinement 'SHELXL-97 (Sheldrick, 1997)'
_computing_structure_solution 'SHELXS-97 (Sheldrick, 1990)'
_diffrn_ambient_temperature 193(2)
_diffrn_measured_fraction_theta_full 0.96
_diffrn_measured_fraction_theta_max 0.96
_diffrn_measurement_device_type 'Rigaku AFC7S'
_diffrn_measurement_method \w--2\q
_diffrn_radiation_monochromator graphite
_diffrn_radiation_source 'fine-focus sealed tube'
_diffrn_radiation_type MoK\a
_diffrn_radiation_wavelength 0.71073
_diffrn_reflns_av_R_equivalents 0.0971
_diffrn_reflns_av_sigmaI/netI 0.0811
_diffrn_reflns_limit_h_max 9
_diffrn_reflns_limit_h_min -12
_diffrn_reflns_limit_k_max 9
_diffrn_reflns_limit_k_min -15
_diffrn_reflns_limit_l_max 7
_diffrn_reflns_limit_l_min -7
_diffrn_reflns_number 1428
_diffrn_reflns_theta_full 25.26
_diffrn_reflns_theta_max 25.26
_diffrn_reflns_theta_min 2.76
_diffrn_standards_decay_% <1
_diffrn_standards_interval_count 150
_diffrn_standards_number 3
_exptl_absorpt_coefficient_mu 20.367
_exptl_absorpt_correction_T_max 0.240
_exptl_absorpt_correction_T_min 0.054
_exptl_absorpt_correction_type psi-scan
_exptl_absorpt_process_details 'North, Phillips & Mathews 1968'
_exptl_crystal_colour 'light purple'
_exptl_crystal_density_diffrn 2.942
_exptl_crystal_density_meas ?
_exptl_crystal_density_method 'not measured'
_exptl_crystal_description prism
_exptl_crystal_F_000 612
_exptl_crystal_size_max 0.20
_exptl_crystal_size_mid 0.13
_exptl_crystal_size_min 0.07
_refine_diff_density_max 3.391
_refine_diff_density_min -3.802
_refine_diff_density_rms 0.388
_refine_ls_extinction_method none
_refine_ls_goodness_of_fit_ref 1.088
_refine_ls_hydrogen_treatment constr
_refine_ls_matrix_type full
_refine_ls_number_parameters 31
_refine_ls_number_reflns 697
_refine_ls_number_restraints 0
_refine_ls_restrained_S_all 1.088
_refine_ls_R_factor_all 0.0683
_refine_ls_R_factor_gt 0.0558
_refine_ls_shift/su_max 0.000
_refine_ls_shift/su_mean 0.000
_refine_ls_structure_factor_coef Fsqd
_refine_ls_weighting_details
;
w=1/[\s^2^(Fo^2^)+(0.0839P)^2^+1.9071P] where P=(Fo^2^+2Fc^2^)/3 
;
_refine_ls_weighting_scheme calc
_refine_ls_wR_factor_gt 0.1417
_refine_ls_wR_factor_ref 0.1510
_reflns_number_gt 556
_reflns_number_total 697
_reflns_threshold_expression >2sigma(I)
_cod_data_source_file ic025949w_s1_2.cif
_cod_data_source_block compound_1
_cod_depositor_comments
;
The following automatic conversions were performed:

'_geom_angle_publ_flag' value 'Y' changed to 'y' according to the
built-in table from CIF Core dictionary named 'cif_core.dic' version
2.4.1 from 2010-06-29.

Automatic conversion script
Id: cif_fix_values 1646 2011-03-28 12:23:43Z adriana 

The following automatic conversions were performed:

'_exptl_crystal_density_meas' value 'not measured' was changed to '?'
- the value is perceived as not measured.

Automatic conversion script
Id: cif_fix_values 3008 2015-01-20 13:52:24Z robertas 
;
_cod_original_cell_volume 764.3(3)
_cod_database_code 4312972

loop_
_symmetry_equiv_pos_as_xyz
'x, y, z'
'-x, y, -z'
'x+1/2, y+1/2, z'
'-x+1/2, y+1/2, -z'
'-x, -y, -z'
'x, -y, z'
'-x+1/2, -y+1/2, -z'
'x+1/2, -y+1/2, z'

loop_
_atom_site_label
_atom_site_type_symbol
_atom_site_fract_x
_atom_site_fract_y
_atom_site_fract_z
_atom_site_U_iso_or_equiv
_atom_site_adp_type
_atom_site_occupancy
_atom_site_calc_flag
_atom_site_refinement_flags
_atom_site_disorder_assembly
_atom_site_disorder_group
Au2 Au 0.0000 0.0000 0.0000 0.0345(4) Uani 1 d S . .
Au1 Au 0.0000 0.0000 0.5000 0.0264(4) Uani 1 d S . .
Ni Ni 0.5000 0.0000 0.5000 0.0274(7) Uani 1 d S . .
N1 N 0.3867(9) 0.1209(6) 0.2691(17) 0.035(2) Uiso 1 d . . .
H1A H 0.4193 0.1277 0.1612 0.043 Uiso 1 calc R . .
H1B H 0.2858 0.1076 0.1892 0.043 Uiso 1 calc R . .
N2 N 0.3286(13) 0.0000 0.593(2) 0.030(3) Uiso 1 d S . .
N3 N 0.0000 0.2376(12) 0.0000 0.051(4) Uiso 1 d S . .
C1 C 0.4147(12) 0.2139(10) 0.402(2) 0.043(3) Uiso 1 d . . .
H1C H 0.3504 0.2171 0.4762 0.051 Uiso 1 calc R . .
H1D H 0.3926 0.2740 0.2981 0.051 Uiso 1 calc R . .
C2 C 0.2131(14) 0.0000 0.577(2) 0.026(3) Uiso 1 d S . .
C3 C 0.0000 0.1537(12) 0.0000 0.036(4) Uiso 1 d S . .

loop_
_atom_site_aniso_label
_atom_site_aniso_U_11
_atom_site_aniso_U_22
_atom_site_aniso_U_33
_atom_site_aniso_U_23
_atom_site_aniso_U_13
_atom_site_aniso_U_12
Au2 0.0217(6) 0.0436(7) 0.0326(7) 0.000 0.0090(5) 0.000
Au1 0.0176(5) 0.0275(6) 0.0357(7) 0.000 0.0143(4) 0.000
Ni 0.0148(11) 0.0254(15) 0.0403(17) 0.000 0.0121(11) 0.000

loop_
_atom_type_symbol
_atom_type_description
_atom_type_scat_dispersion_real
_atom_type_scat_dispersion_imag
_atom_type_scat_source
C C 0.0033 0.0016 'International Tables Vol C Tables 4.2.6.8 and 6.1.1.4'
H H 0.0000 0.0000 'International Tables Vol C Tables 4.2.6.8 and 6.1.1.4'
N N 0.0061 0.0033 'International Tables Vol C Tables 4.2.6.8 and 6.1.1.4'
Ni Ni 0.3393 1.1124 'International Tables Vol C Tables 4.2.6.8 and 6.1.1.4'
Au Au -2.0133 8.8022 'International Tables Vol C Tables 4.2.6.8 and 6.1.1.4'

loop_
_geom_angle_atom_site_label_1
_geom_angle_atom_site_label_2
_geom_angle_atom_site_label_3
_geom_angle
_geom_angle_site_symmetry_1
_geom_angle_site_symmetry_3
_geom_angle_publ_flag
C3 Au2 C3 180.0 5 . ?
C3 Au2 Au1 90.0 5 . ?
C3 Au2 Au1 90.0 . . y
C3 Au2 Au1 90.0 5 1_554 ?
C3 Au2 Au1 90.0 . 1_554 ?
Au1 Au2 Au1 180.0 . 1_554 ?
C2 Au1 C2 180.0 5_556 . ?
C2 Au1 Au2 106.6(4) 5_556 . ?
C2 Au1 Au2 73.4(4) . . y
C2 Au1 Au2 73.4(4) 5_556 1_556 ?
C2 Au1 Au2 106.6(4) . 1_556 ?
Au2 Au1 Au2 180.0 . 1_556 ?
N1 Ni N1 180.0 6 2_656 ?
N1 Ni N1 82.3(5) 6 5_656 ?
N1 Ni N1 97.7(5) 2_656 5_656 ?
N1 Ni N1 97.7(5) 6 . ?
N1 Ni N1 82.3(5) 2_656 . y
N1 Ni N1 180.0 5_656 . ?
N1 Ni N2 87.6(3) 6 . ?
N1 Ni N2 92.4(3) 2_656 . ?
N1 Ni N2 92.4(3) 5_656 . ?
N1 Ni N2 87.6(3) . . ?
N1 Ni N2 92.4(3) 6 5_656 ?
N1 Ni N2 87.6(3) 2_656 5_656 ?
N1 Ni N2 87.6(3) 5_656 5_656 ?
N1 Ni N2 92.4(3) . 5_656 ?
N2 Ni N2 180.0 . 5_656 ?
C1 N1 Ni 109.0(7) . . ?
C1 N1 H1A 109.9 . . ?
Ni N1 H1A 109.9 . . ?
C1 N1 H1B 109.9 . . ?
Ni N1 H1B 109.9 . . ?
H1A N1 H1B 108.3 . . ?
C2 N2 Ni 160.7(12) . . y
N1 C1 C1 107.6(7) . 2_656 ?
N1 C1 H1C 110.2 . . ?
C1 C1 H1C 110.2 2_656 . ?
N1 C1 H1D 110.2 . . ?
C1 C1 H1D 110.2 2_656 . ?
H1C C1 H1D 108.5 . . ?
N2 C2 Au1 172.1(12) . . y
N3 C3 Au2 180.0 . . y

loop_
_geom_bond_atom_site_label_1
_geom_bond_atom_site_label_2
_geom_bond_distance
_geom_bond_site_symmetry_2
_geom_bond_publ_flag
Au2 C3 2.010(16) 5 ?
Au2 C3 2.010(16) . y
Au2 Au1 3.2620(10) . y
Au2 Au1 3.2620(10) 1_554 ?
Au1 C2 1.992(13) 5_556 ?
Au1 C2 1.992(13) . y
Au1 Au2 3.2620(10) 1_556 ?
Ni N1 2.101(9) 6 ?
Ni N1 2.101(9) 2_656 ?
Ni N1 2.101(8) 5_656 ?
Ni N1 2.101(8) . y
Ni N2 2.124(12) . y
Ni N2 2.124(12) 5_656 ?
N1 C1 1.439(15) . y
N1 H1A 0.9200 . ?
N1 H1B 0.9200 . ?
N2 C2 1.136(17) . y
N3 C3 1.10(2) . y
C1 C1 1.59(2) 2_656 ?
C1 H1C 0.9900 . ?
C1 H1D 0.9900 . ?

loop_
_geom_hbond_atom_site_label_D
_geom_hbond_atom_site_label_H
_geom_hbond_atom_site_label_A
_geom_hbond_distance_DH
_geom_hbond_distance_HA
_geom_hbond_distance_DA
_geom_hbond_angle_DHA
_geom_hbond_site_symmetry_A
N1 H1A N3 0.92 2.40 3.139(12) 137.7 7

loop_
_geom_torsion_atom_site_label_1
_geom_torsion_atom_site_label_2
_geom_torsion_atom_site_label_3
_geom_torsion_atom_site_label_4
_geom_torsion
_geom_torsion_site_symmetry_1
_geom_torsion_site_symmetry_2
_geom_torsion_site_symmetry_3
_geom_torsion_site_symmetry_4
_geom_torsion_publ_flag
C2 Au1 Au2 C3 -90.0 . . . . ?
N1 C1 C1 N1 -55.2(17) . . 2_656 2_656 ?
